data_2011660
loop_
_publ_author_name
'Avdeev, Maxim'
'Kholkin, Andrei'

_publ_section_title
;
 Low-temperature Na~4~Ti~5~O~12~ from X-ray and neutron powder
 diffraction data
;
_journal_issue 12
_journal_name_full 'Acta Crystallographica Section C'
_journal_page_first e539
_journal_page_last e540
_journal_paper_doi 10.1107/S0108270100014839
_journal_volume 56
_journal_year 2000
_chemical_formula_iupac 'Na4 Ti5 O12'
_chemical_formula_moiety 'Na4 O12 Ti5'
_chemical_formula_structural 'Na4 O12 Ti5'
_chemical_formula_sum 'Na4 O12 Ti5'
_chemical_formula_weight 522.30
_chemical_melting_point 'unstable above 700\%C'
_chemical_name_common 'Sodium Titanate'
_chemical_name_systematic
;
sodium titanate
;
_space_group_IT_number 143
_symmetry_cell_setting trigonal
_symmetry_space_group_name_Hall 'P 3'
_symmetry_space_group_name_H-M 'P 3'
_cell_angle_alpha 90.0
_cell_angle_beta 90.0
_cell_angle_gamma 120.0
_cell_formula_units_Z 1
_cell_length_a 5.31997(14)
_cell_length_b 5.31997(14)
_cell_length_c 9.5567(3)
_cell_measurement_temperature 295
_cell_volume 234.238(11)
_computing_cell_refinement 'FULLPROF (Rodriguez-Carvajal, 1990)'
_computing_data_collection 'D/MAX-B (Rigaku, 1992)'
_computing_molecular_graphics 'DIAMOND (Bergerhoff et al., 1996)'
_computing_publication_material ' WINPLOTR (Roisnel & Rodruguez-Carvajal, 1999)'
_computing_structure_solution 'SHELXS97 (Sheldrick, 1997)'
_diffrn_ambient_temperature 295
_diffrn_measurement_device_type 'Rigaku D/MAX-B'
_diffrn_measurement_method \Q-2\Q
_diffrn_radiation_monochromator 'curved graphite (002)'
_exptl_crystal_density_diffrn 3.710
_exptl_crystal_density_method 'not measured'
_refine_ls_extinction_method none
_refine_ls_goodness_of_fit_all 5.37
_refine_ls_matrix_type fullcycle
_refine_ls_number_constraints 9
_refine_ls_number_parameters 60
_refine_ls_shift/su_max <0.01
_refine_ls_structure_factor_coef Inet
_refine_ls_weighting_scheme sigma
_cod_data_source_file qd0006.cif
_cod_data_source_block I
_cod_original_cell_volume 234.240(10)
_cod_database_code 2011660

loop_
_symmetry_equiv_pos_as_xyz
'x, y, z'
'-y, x-y, z'
'-x+y, -x, z'

loop_
_atom_site_label
_atom_site_fract_x
_atom_site_fract_y
_atom_site_fract_z
_atom_site_U_iso_or_equiv
_atom_site_adp_type
_atom_site_occupancy
_atom_site_type_symbol
Ti1 .33333 .66667 .273(8) .043(4) Uiso 1 Ti
Ti2 .33333 .66667 -.035(8) .030(4) Uiso 1 Ti
Ti3 -.33333 .33333 .044(8) .121(4) Uiso 1 Ti
Ti4 .00000 .00000 .525(8) .044(2) Uiso 1 Ti
Ti5 -.33333 .33333 -.261(8) .019(3) Uiso 1 Ti
Na1 .00000 .00000 .216(8) .045(4) Uiso 1 Na
Na2 .66667 .33333 .423(8) .026(8) Uiso 1 Na
Na3 .33333 .66667 .601(8) .061(5) Uiso 1 Na
Na4 .00000 .00000 -.151(8) .020(6) Uiso 1 Na
O1 .2343(3) .3331(4) .367(8) .021(4) Uiso 1 O
O2 .0426(3) .4340(4) .141(8) .075(8) Uiso 1 O
O3 .9292(4) .2267(4) .636(8) .078(11) Uiso 1 O
O4 -.0097(3) .5575(2) -.131(8) .010(2) Uiso 1 O

loop_
_atom_type_symbol
_atom_type_description
_atom_type_scat_source
Na Na International_Tables_Vol_C
Ti Ti International_Tables_Vol_C
O O International_Tables_Vol_C

loop_
_diffrn_radiation_type
_diffrn_radiation_wavelength
CuK\a~1~ 1.54056
CuK\a~2~ 1.54439

loop_
_geom_angle_atom_site_label_1
_geom_angle_atom_site_label_2
_geom_angle_atom_site_label_3
_geom_angle_site_symmetry_1
_geom_angle_site_symmetry_3
_geom_angle
_geom_angle_publ_flag
O1 Ti1 O1 2_665 3_565 97.65(7) no
O1 Ti1 O1 . 3_565 97.65(8) no
O1 Ti1 O2 3_565 3_565 87.01(6) no
O1 Ti1 O2 . 3_565 167.06(7) no
O1 Ti1 O2 2_665 3_565 93.66(9) no
O1 Ti1 O1 . 2_665 97.65(7) no
O1 Ti1 O2 3_565 2_665 167.06(7) no
O1 Ti1 O2 . 2_665 93.66(5) no
O1 Ti1 O2 2_665 2_665 87.01(8) no
O1 Ti1 O2 3_565 . 93.66(9) no
O1 Ti1 O2 . . 87.01(10) no
O1 Ti1 O2 2_665 . 167.06(9) no
O2 Ti1 O2 . 3_565 80.63(10) no
O2 Ti1 O2 2_665 3_565 80.63(5) no
O2 Ti1 O2 2_665 . 80.63(9) no
O4 Ti2 O4 3_565 . 97.70(5) no
O4 Ti2 O4 2_665 . 97.70(5) no
O4 Ti2 O2 3_565 . 150.19(9) no
O4 Ti2 O2 . . 84.10(7) no
O4 Ti2 O2 2_665 . 111.60(6) no
O4 Ti2 O4 2_665 3_565 97.70(4) no
O4 Ti2 O2 3_565 3_565 84.10(7) no
O4 Ti2 O2 . 3_565 111.60(6) no
O4 Ti2 O2 2_665 3_565 150.19(8) no
O4 Ti2 O2 3_565 2_665 111.60(8) no
O4 Ti2 O2 . 2_665 150.19(5) no
O4 Ti2 O2 2_665 2_665 84.10(5) no
O2 Ti2 O2 . 3_565 67.85(12) no
O2 Ti2 O2 2_665 3_565 67.85(6) no
O2 Ti2 O2 2_665 . 67.85(11) no
O2 TI3 O2 3_455 . 100.58(6) no
O2 TI3 O2 2_565 . 100.58(8) no
O2 TI3 O4 3_455 . 147.63(8) no
O2 TI3 O4 . . 78.93(8) no
O2 TI3 O4 2_565 . 111.39(9) no
O2 TI3 O2 2_565 3_455 100.58(4) no
O2 TI3 O4 3_455 3_455 78.93(6) no
O2 TI3 O4 . 3_455 111.39(5) no
O2 TI3 O4 2_565 3_455 147.63(6) no
O2 TI3 O4 3_455 2_565 111.39(7) no
O2 TI3 O4 . 2_565 147.63(4) no
O2 TI3 O4 2_565 2_565 78.93(4) no
O4 TI3 O4 . 3_455 71.47(7) no
O4 TI3 O4 2_565 3_455 71.47(5) no
O4 TI3 O4 2_565 . 71.47(7) no
O3 TI4 O3 1_455 2_545 88.20(8) no
O3 TI4 O3 3_665 2_545 88.20(7) no
O3 TI4 O1 3_665 2_555 172.26(6) no
O3 TI4 O1 2_545 3_555 98.85(5) no
O3 TI4 O1 . 2_545 95.19(2) no
O3 TI4 O3 3_665 1_455 88.20(11) no
O3 TI4 O1 3_555 1_455 95.19(11) no
O3 TI4 O1 2_545 . 172.26(9) no
O3 TI4 O1 3_665 . 98.85(11) no
O3 TI4 O1 2_545 3_555 98.85(11) no
O3 TI4 O1 2_555 3_665 95.19(7) no
O3 TI4 O1 2_545 . 172.26(7) no
O1 TI4 O1 2_555 3_555 77.43(10) no
O1 TI4 O1 . 3_555 77.43(8) no
O1 TI4 O1 . 2_555 77.43(5) no
O4 TI5 O4 2_565 . 84.42(6) no
O4 TI5 O4 3_455 . 84.42(6) no
O4 TI5 O3 . 1_454 87.67(9) no
O4 TI5 O3 . 3_564 170.18(6) no
O4 TI5 O3 . 2_554 89.03(3) no
O4 TI5 O4 3_455 2_565 84.42(4) no
O4 TI5 O3 2_565 1_454 170.18(9) no
O4 TI5 O3 2_565 3_564 89.03(5) no
O4 TI5 O3 . 1_454 87.67(2) no
O4 TI5 O3 3_455 1_454 89.03(8) no
O4 TI5 O3 3_455 3_564 87.67(7) no
O4 TI5 O3 3_455 2_554 170.18(5) no
O3 TI5 O3 3_564 1_454 98.03(7) no
O3 TI5 O3 2_554 1_454 98.03(6) no
O3 TI5 O3 2_554 3_564 98.03(6) no
O1 Na1 O1 3_555 . 79.40(9) no
O1 Na1 O1 2_555 . 79.40(8) no
O1 Na1 O2 3_555 . 149.28(6) no
O1 Na1 O2 2_555 . 96.31(7) no
O1 Na1 O2 . . 69.93(7) no
O1 Na1 O2 . 1_545 130.00(7) no
O1 Na1 O2 2_665 . 56.68(5) no
O1 Na1 O2 . 3_455 111.02(6) no
O1 Na1 O1 2_555 3_555 79.40(5) no
O1 Na1 O2 3_555 3_555 69.93(4) no
O1 Na1 O2 2_555 3_555 149.28(7) no
O1 Na1 O2 . 3_555 96.31(4) no
O1 Na1 O2 1_545 3_555 56.68(5) no
O1 Na1 O2 3_555 2_665 111.02(4) no
O1 Na1 O2 3_555 3_455 130.00(4) no
O1 Na1 O2 2_555 3_555 149.28(7) no
O1 Na1 O2 2_555 2_555 69.93(3) no
O1 Na1 O2 2_555 . 96.31(7) no
O1 Na1 O2 2_555 1_545 111.02(5) no
O1 Na1 O2 2_555 2_665 130.00(2) no
O1 Na1 O2 3_455 2_555 56.68(5) no
O2 Na1 O2 2_555 3_555 110.89(5) no
O2 Na1 O2 . 3_555 110.89(6) no
O2 Na1 O2 1_545 3_555 49.56(5) no
O2 Na1 O2 2_665 3_555 66.06(4) no
O2 Na1 O2 3_455 3_555 147.92(3) no
O2 Na1 O2 . 2_555 110.89(5) no
O2 Na1 O2 1_545 2_555 66.06(4) no
O2 Na1 O2 2_665 2_555 147.92(2) no
O2 Na1 O2 3_455 2_555 49.56(3) no
O2 Na1 O2 1_545 . 147.92(6) no
O2 Na1 O2 2_665 . 49.56(5) no
O2 Na1 O2 3_455 . 66.06(5) no
O2 Na1 O2 2_665 1_545 115.17(3) no
O2 Na1 O2 3_455 1_545 115.17(4) no
O2 Na1 O2 3_455 2_665 115.17(3) no
O1 Na2 O1 2_655 3_665 115.02(3) no
O1 Na2 O1 . 3_665 115.02(5) no
O1 Na2 O3 3_665 2_655 73.29(4) no
O1 Na2 O3 3_665 . 91.24(6) no
O1 Na2 O3 3_665 3_665 141.38(5) no
O1 Na2 O1 2_665 3_665 58.68(4) no
O1 Na2 O1 1_655 3_665 58.78(4) no
O1 Na2 O1 3_555 3_665 156.85(4) no
O1 Na2 O2 3_665 2_665 70.81(5) no
O1 Na2 O2 1_655 3_665 55.25(5) no
O1 Na2 O2 3_665 3_555 109.42(5) no
O1 Na2 O1 . 2_655 115.02(6) no
O1 Na2 O3 2_655 2_655 141.38(2) no
O1 Na2 O3 2_655 . 73.29(5) no
O1 Na2 O3 2_655 3_665 91.24(4) no
O1 Na2 O1 2_665 2_655 156.85(2) no
O1 Na2 O1 1_655 2_655 58.68(5) no
O1 Na2 O1 3_555 2_655 58.78(3) no
O1 Na2 O2 2_655 2_665 109.42(2) no
O1 Na2 O2 2_655 1_655 70.81(7) no
O1 Na2 O2 3_555 2_655 55.25(3) no
O1 Na2 O3 . 2_655 91.24(8) no
O1 Na2 O3 . . 141.38(8) no
O1 Na2 O3 . 3_665 73.29(6) no
O1 Na2 O1 2_665 . 58.78(5) no
O1 Na2 O1 1_655 . 156.85(6) no
O1 Na2 O1 3_555 . 58.68(5) no
O1 Na2 O2 2_665 . 55.25(7) no
O1 Na2 O2 . 1_655 109.42(7) no
O1 Na2 O2 . 3_555 70.81(8) no
O3 Na2 O3 . 2_655 68.76(9) no
O3 Na2 O3 3_665 2_655 68.76(6) no
O3 Na2 O1 2_655 2_665 61.050(10) no
O3 Na2 O1 2_655 1_655 106.53(5) no
O3 Na2 O1 2_655 3_555 126.60(3) no
O3 Na2 O2 2_655 2_665 108.82(2) no
O3 Na2 O2 2_655 1_655 128.54(7) no
O3 Na2 O2 2_655 3_555 161.44(4) no
O3 Na2 O3 3_665 . 68.76(10) no
O3 Na2 O1 . 2_665 126.60(5) no
O3 Na2 O1 . 1_655 61.05(7) no
O3 Na2 O1 . 3_555 106.53(5) no
O3 Na2 O2 . 2_665 161.44(8) no
O3 Na2 O2 . 1_655 108.82(16) no
O3 Na2 O2 . 3_555 128.54(10) no
O3 Na2 O1 3_665 2_665 106.53(4) no
O3 Na2 O1 3_665 1_655 126.60(5) no
O3 Na2 O1 3_665 3_555 61.05(4) no
O3 Na2 O2 3_665 2_665 128.54(9) no
O3 Na2 O2 3_665 1_655 161.44(7) no
O3 Na2 O2 3_665 3_555 108.82(12) no
O1 Na2 O1 1_655 2_665 117.02(4) no
O1 Na2 O1 3_555 2_665 117.02(3) no
O1 Na2 O2 2_665 2_665 47.77(2) no
O1 Na2 O2 2_665 1_655 89.76(6) no
O1 Na2 O2 2_665 3_555 103.92(3) no
O1 Na2 O1 3_555 1_655 117.02(4) no
O1 Na2 O2 1_655 2_665 103.92(6) no
O1 Na2 O2 1_655 1_655 47.77(6) no
O1 Na2 O2 1_655 3_555 89.76(6) no
O1 Na2 O2 3_555 2_665 89.76(4) no
O1 Na2 O2 3_555 1_655 103.92(4) no
O1 Na2 O2 3_555 3_555 47.77(4) no
O2 Na2 O2 1_655 2_665 57.34(10) no
O2 Na2 O2 3_555 2_665 57.34(6) no
O2 Na2 O2 3_555 1_655 57.34(11) no
O3 Na3 O3 1_455 2_655 117.88(6) no
O3 Na3 O3 3_675 2_655 117.88(3) no
O3 Na3 O1 2_655 3_565 130.74(3) no
O3 Na3 O1 2_655 . 91.77(4) no
O3 Na3 O1 2_655 2_665 71.14(4) no
O3 Na3 O4 2_655 3_566 74.32(2) no
O3 Na3 O4 2_655 2_666 60.63(2) no
O3 Na3 O4 1_556 2_655 112.81(3) no
O3 Na3 O3 2_555 2_655 163.65(6) no
O3 Na3 O3 1_565 2_655 52.30(4) no
O3 Na3 O3 3_665 2_655 66.69(2) no
O3 Na3 O3 3_675 1_455 117.88(7) no
O3 Na3 O1 1_455 3_565 91.77(10) no
O3 Na3 O1 1_455 . 71.14(7) no
O3 Na3 O1 1_455 2_665 130.74(6) no
O3 Na3 O4 3_566 1_455 112.81(7) no
O3 Na3 O4 1_455 2_666 74.32(8) no
O3 Na3 O4 1_455 1_556 60.63(8) no
O3 Na3 O3 2_555 1_455 66.69(6) no
O3 Na3 O3 1_565 1_455 163.65(6) no
O3 Na3 O3 3_665 1_455 52.30(6) no
O3 Na3 O1 3_675 3_565 71.14(5) no
O3 Na3 O1 3_675 . 130.74(7) no
O3 Na3 O1 3_675 2_665 91.77(6) no
O3 Na3 O4 3_675 3_566 60.63(7) no
O3 Na3 O4 2_666 3_675 112.81(5) no
O3 Na3 O4 3_675 1_556 74.32(5) no
O3 Na3 O3 2_555 3_675 52.30(3) no
O3 Na3 O3 1_565 3_675 66.69(6) no
O3 Na3 O3 3_665 3_675 163.65(5) no
O1 Na3 O1 . 3_565 59.92(13) no
O1 Na3 O1 2_665 3_565 59.92(8) no
O1 Na3 O4 3_565 3_566 131.65(7) no
O1 Na3 O4 3_565 2_666 165.86(5) no
O1 Na3 O4 3_565 1_556 116.04(11) no
O1 Na3 O3 3_565 2_555 62.05(2) no
O1 Na3 O3 3_565 1_565 104.41(7) no
O1 Na3 O3 3_565 3_665 118.98(4) no
O1 Na3 O1 2_665 . 59.92(11) no
O1 Na3 O4 . 3_566 165.86(9) no
O1 Na3 O4 . 2_666 116.04(14) no
O1 Na3 O4 . 1_556 131.65(11) no
O1 Na3 O3 . 2_555 104.41(4) no
O1 Na3 O3 . 1_565 118.98(6) no
O1 Na3 O3 . 3_665 62.05(6) no
O1 Na3 O4 2_665 3_566 116.04(7) no
O1 Na3 O4 2_665 2_666 131.65(3) no
O1 Na3 O4 2_665 1_556 165.86(6) no
O1 Na3 O3 2_665 2_555 118.98(4) no
O1 Na3 O3 2_665 1_565 62.05(5) no
O1 Na3 O3 2_665 3_665 104.41(5) no
O4 Na3 O4 2_666 3_566 55.02(7) no
O4 Na3 O4 1_556 3_566 55.02(8) no
O4 Na3 O3 3_566 2_555 89.40(2) no
O4 Na3 O3 3_566 1_565 54.15(5) no
O4 Na3 O3 3_566 3_665 108.78(5) no
O4 Na3 O4 1_556 2_666 55.02(6) no
O4 Na3 O3 2_666 2_555 108.78(2) no
O4 Na3 O3 2_666 1_565 89.40(7) no
O4 Na3 O3 2_666 3_665 54.15(4) no
O4 Na3 O3 1_556 2_555 54.15(4) no
O4 Na3 O3 1_556 1_565 108.78(6) no
O4 Na3 O3 1_556 3_665 89.40(4) no
O3 Na3 O3 1_565 2_555 118.85(4) no
O3 Na3 O3 3_665 2_555 118.85(2) no
O3 Na3 O3 3_665 1_565 118.85(5) no
O4 Na4 O4 2_665 1_545 119.34(3) no
O4 Na4 O4 3_455 1_545 119.34(4) no
O4 Na4 O3 1_545 3_664 84.92(5) no
O4 Na4 O3 1_545 2_544 70.53(4) no
O4 Na4 O3 1_545 1_454 128.51(2) no
O4 Na4 O4 1_545 . 171.43(2) no
O4 Na4 O4 3_555 1_545 61.78(2) no
O4 Na4 O4 1_545 2_555 57.88(3) no
O4 Na4 O4 3_455 2_665 119.34(5) no
O4 Na4 O3 1_545 1_454 128.51(6) no
O4 Na4 O3 3_455 2_544 84.92(8) no
O4 Na4 O3 3_455 1_454 70.53(3) no
O4 Na4 O4 1_545 2_555 57.88(2) no
O4 Na4 O4 3_455 3_555 171.43(3) no
O4 Na4 O4 . 2_665 61.78(4) no
O4 Na4 O3 3_455 1_454 70.53(7) no
O4 Na4 O3 3_455 3_664 128.51(4) no
O4 Na4 O3 3_455 2_544 84.92(6) no
O4 Na4 O4 2_555 3_455 61.78(3) no
O4 Na4 O4 3_455 . 57.88(4) no
O4 Na4 O4 2_665 2_555 171.43(3) no
O3 Na4 O3 3_664 1_454 59.77(17) no
O3 Na4 O3 2_544 1_454 59.77(13) no
O3 Na4 O4 3_664 . 103.10(5) no
O3 Na4 O4 2_544 2_555 59.41(5) no
O3 Na4 O4 3_664 2_555 116.02(6) no
O3 Na4 O3 2_544 3_664 59.77(11) no
O3 Na4 O4 1_454 3_555 116.02(4) no
O3 Na4 O4 1_454 2_555 103.10(6) no
O3 Na4 O4 3_664 3_555 59.41(3) no
O3 Na4 O4 1_454 . 59.410(10) no
O3 Na4 O4 2_544 . 116.02(2) no
O3 Na4 O4 2_544 3_555 103.10(4) no
O4 Na4 O4 3_555 2_555 119.60(2) no
O4 Na4 O4 . 2_555 119.60(3) no
O4 Na4 O4 . 3_555 119.60(4) no

loop_
_geom_bond_atom_site_label_1
_geom_bond_atom_site_label_2
_geom_bond_site_symmetry_1
_geom_bond_site_symmetry_2
_geom_bond_distance
_geom_bond_publ_flag
Ti1 O1 . 3_565 1.82(5) yes
Ti1 O1 . 2_665 1.82(5) yes
Ti1 O1 . . 1.82(5) yes
Ti1 O2 . 3_565 1.90(7) yes
Ti1 O2 . . 1.90(7) yes
Ti1 O2 . 2_665 1.90(7) yes
Ti2 O4 . . 1.86(5) yes
Ti2 O4 . 3_565 1.86(5) yes
Ti2 O4 . 2_665 1.86(5) yes
Ti2 O2 . 3_565 2.20(8) yes
Ti2 O2 . . 2.20(8) yes
Ti2 O2 . 2_665 2.20(8) yes
TI3 O2 . . 2.02(5) yes
TI3 O2 . 3_455 2.02(5) yes
TI3 O2 . 2_565 2.02(5) yes
TI3 O4 . 3_455 2.27(8) yes
TI3 O4 . . 2.27(8) yes
TI3 O4 . 2_565 2.27(8) yes
TI4 O3 . 2_545 1.78(6) yes
TI4 O3 . 3_665 1.78(6) yes
TI4 O3 . 1_455 1.78(6) yes
TI4 O1 . . 2.18(8) yes
TI4 O1 . 2_555 2.18(8) yes
TI4 O1 . 3_555 2.18(8) yes
TI5 O4 . . 1.97(7) yes
TI5 O4 . 2_565 1.97(7) yes
TI5 O4 . 3_455 1.97(7) yes
TI5 O3 . 2_554 2.01(5) yes
TI5 O3 . 1_454 2.01(5) yes
TI5 O3 . 3_564 2.01(5) yes
Na1 O1 . . 2.14(7) no
Na1 O1 . 3_555 2.14(7) no
Na1 O1 . 2_555 2.14(7) no
Na1 O2 . 3_555 2.32(3) no
Na1 O2 . 2_555 2.32(3) no
Na1 O2 . . 2.32(3) no
Na1 O2 . 2_665 3.21(2) no
Na1 O2 . 1_545 3.21(2) no
Na1 O2 . 3_455 3.21(2) no
Na2 O1 . 3_665 2.36(2) no
Na2 O1 . . 2.36(2) no
Na2 O1 . 2_655 2.36(2) no
Na2 O3 . 2_655 2.67(8) no
Na2 O3 . 3_665 2.67(8) no
Na2 O3 . . 2.67(8) no
Na2 O1 . 2_665 3.07(2) no
Na2 O1 . 1_655 3.07(2) no
Na2 O1 . 3_555 3.07(2) no
Na2 O2 . 1_655 3.24(9) no
Na2 O2 . 2_665 3.24(9) no
Na2 O2 . 3_555 3.24(9) no
Na3 O3 . 2_655 2.28(2) no
Na3 O3 . 3_675 2.28(2) no
Na3 O3 . 1_455 2.28(2) no
Na3 O1 . . 2.74(9) no
Na3 O1 . 3_565 2.74(9) no
Na3 O1 . 2_665 2.74(9) no
Na3 O4 . 3_566 3.03(9) no
Na3 O4 . 2_666 3.03(9) no
Na3 O4 . 1_556 3.03(9) no
Na3 O3 . 2_555 3.100(10) no
Na3 O3 . 3_665 3.100(10) no
Na3 O3 . 1_565 3.100(10) no
Na4 O4 . 1_545 2.337(9) no
Na4 O4 . 2_665 2.337(9) no
Na4 O4 . 3_455 2.337(9) no
Na4 O3 . 2_544 2.49(9) no
Na4 O3 . 3_664 2.49(9) no
Na4 O3 . 1_454 2.49(9) no
Na4 O4 . 3_555 2.998(7) no
Na4 O4 . 2_555 2.998(7) no
Na4 O4 . . 2.998(7) no
